data_7018527
loop_
_publ_author_name
'van Albada, Gerard A.'
'Mutikainen, Ilpo'
'Ghazzali, Mohamed'
'Al-Farhan, Khalid'
'Reedijk, Jan'

_publ_section_title
;
 Copper perchlorate and tetrafluoridoborate compounds with the ligand
 1,4,5-triazanaphthalene. Gradual transformation of mononuclear Cu(ii)
 compounds via polynuclear mixed-valence Cu(ii)/Cu(i) species to dinuclear
 Cu(i); syntheses, characterizations and X-ray structures.
;
_journal_issue 15
_journal_name_full 'Dalton transactions (Cambridge, England : 2003)'
_journal_page_first 4566
_journal_page_last 4574
_journal_paper_doi 10.1039/c2dt12085b
_journal_volume 41
_journal_year 2012
_chemical_formula_sum 'C28 H26 Cl2 Cu N12 O11'
_chemical_formula_weight 841.05
_chemical_name_systematic
;
?
;
_space_group_IT_number 15
_symmetry_cell_setting monoclinic
_symmetry_space_group_name_Hall '-C 2yc'
_symmetry_space_group_name_H-M 'C 1 2/c 1'
_atom_sites_solution_hydrogens geom
_atom_sites_solution_primary direct
_atom_sites_solution_secondary difmap
_audit_creation_method SHELXL-97
_cell_angle_alpha 90.00
_cell_angle_beta 91.15(3)
_cell_angle_gamma 90.00
_cell_formula_units_Z 4
_cell_length_a 15.967(3)
_cell_length_b 11.923(2)
_cell_length_c 17.500(3)
_cell_measurement_reflns_used 148
_cell_measurement_temperature 173(2)
_cell_measurement_theta_max 22.21
_cell_measurement_theta_min 4.61
_cell_volume 3330.9(10)
_computing_cell_refinement 'DirAx (Duisenberg 1992)'
_computing_data_collection 'COLLECT (Nonius, 2002)'
_computing_data_reduction 'COLLECT/EVAL (Nonius, 2002)'
_computing_molecular_graphics 'SHELXTL (Sheldrick, 1990)'
_computing_publication_material 'SHELXTL (Sheldrick, 1990)'
_computing_structure_refinement 'SHELXL97 (Sheldrick, 1997)'
_computing_structure_solution 'SHELXS97 (Sheldrick, 1990)'
_diffrn_ambient_temperature 173(2)
_diffrn_measured_fraction_theta_full 0.993
_diffrn_measured_fraction_theta_max 0.993
_diffrn_measurement_device_type KappaCCD
_diffrn_measurement_method \f-scan
_diffrn_radiation_monochromator graphite
_diffrn_radiation_source 'fine-focus sealed tube'
_diffrn_radiation_type MoK\a
_diffrn_radiation_wavelength 0.71073
_diffrn_reflns_av_R_equivalents 0.0728
_diffrn_reflns_av_sigmaI/netI 0.0386
_diffrn_reflns_limit_h_max 19
_diffrn_reflns_limit_h_min -19
_diffrn_reflns_limit_k_max 14
_diffrn_reflns_limit_k_min -14
_diffrn_reflns_limit_l_max 21
_diffrn_reflns_limit_l_min -21
_diffrn_reflns_number 28128
_diffrn_reflns_theta_full 26.00
_diffrn_reflns_theta_max 26.00
_diffrn_reflns_theta_min 2.42
_exptl_absorpt_coefficient_mu 0.897
_exptl_absorpt_correction_T_max 0.9565
_exptl_absorpt_correction_T_min 0.9317
_exptl_absorpt_correction_type multi-scan
_exptl_absorpt_process_details 'SADABS (Sheldrick, 1996)'
_exptl_crystal_colour blue
_exptl_crystal_density_diffrn 1.677
_exptl_crystal_density_method 'not measured'
_exptl_crystal_description block
_exptl_crystal_F_000 1716
_exptl_crystal_size_max 0.08
_exptl_crystal_size_mid 0.06
_exptl_crystal_size_min 0.05
_refine_diff_density_max 0.581
_refine_diff_density_min -0.568
_refine_diff_density_rms 0.075
_refine_ls_extinction_method none
_refine_ls_goodness_of_fit_ref 1.069
_refine_ls_hydrogen_treatment constr
_refine_ls_matrix_type full
_refine_ls_number_parameters 276
_refine_ls_number_reflns 3261
_refine_ls_number_restraints 18
_refine_ls_restrained_S_all 1.077
_refine_ls_R_factor_all 0.0603
_refine_ls_R_factor_gt 0.0436
_refine_ls_shift/su_max 0.002
_refine_ls_shift/su_mean 0.000
_refine_ls_structure_factor_coef Fsqd
_refine_ls_weighting_details 'calc w=1/[\s^2^(Fo^2^)+(0.0526P)^2^+7.3440P] where P=(Fo^2^+2Fc^2^)/3'
_refine_ls_weighting_scheme calc
_refine_ls_wR_factor_gt 0.1033
_refine_ls_wR_factor_ref 0.1125
_reflns_number_gt 2640
_reflns_number_total 3261
_reflns_threshold_expression >2sigma(I)
_cod_data_source_file c2dt12085b.txt
_cod_data_source_block pypy111b
_cod_original_sg_symbol_H-M C2/c
_cod_database_code 7018527

loop_
_symmetry_equiv_pos_as_xyz
'x, y, z'
'-x, y, -z+1/2'
'x+1/2, y+1/2, z'
'-x+1/2, y+1/2, -z+1/2'
'-x, -y, -z'
'x, -y, z-1/2'
'-x+1/2, -y+1/2, -z'
'x+1/2, -y+1/2, z-1/2'

loop_
_atom_site_label
_atom_site_type_symbol
_atom_site_fract_x
_atom_site_fract_y
_atom_site_fract_z
_atom_site_U_iso_or_equiv
_atom_site_adp_type
_atom_site_occupancy
_atom_site_symmetry_multiplicity
_atom_site_calc_flag
_atom_site_refinement_flags
_atom_site_disorder_assembly
_atom_site_disorder_group
Cu1 Cu 0.0000 0.00722(4) 0.2500 0.02121(15) Uani 1 2 d S . .
N11 N 0.27836(17) 0.1699(2) 0.13930(15) 0.0382(6) Uani 1 1 d . . .
C12 C 0.2343(2) 0.2611(3) 0.14783(19) 0.0400(8) Uani 1 1 d . . .
H12A H 0.2577 0.3301 0.1316 0.048 Uiso 1 1 calc R . .
C13 C 0.1532(2) 0.2627(3) 0.18009(17) 0.0345(7) Uani 1 1 d . . .
H13A H 0.1259 0.3329 0.1859 0.041 Uiso 1 1 calc R . .
N14 N 0.11427(15) 0.1714(2) 0.20214(13) 0.0274(5) Uani 1 1 d . . .
N15 N 0.11687(14) -0.01993(19) 0.21153(12) 0.0233(5) Uani 1 1 d . . .
C16 C 0.15546(19) -0.1170(3) 0.20267(15) 0.0285(6) Uani 1 1 d . . .
H16A H 0.1269 -0.1838 0.2160 0.034 Uiso 1 1 calc R . .
C17 C 0.2376(2) -0.1257(3) 0.17417(17) 0.0340(7) Uani 1 1 d . . .
H17A H 0.2631 -0.1973 0.1693 0.041 Uiso 1 1 calc R . .
C18 C 0.2802(2) -0.0312(3) 0.15367(18) 0.0355(7) Uani 1 1 d . . .
H18A H 0.3354 -0.0357 0.1346 0.043 Uiso 1 1 calc R . .
C19 C 0.23961(19) 0.0731(3) 0.16167(17) 0.0308(7) Uani 1 1 d . . .
C110 C 0.15837(18) 0.0752(2) 0.19117(15) 0.0248(6) Uani 1 1 d . . .
N21 N 0.11359(18) -0.1428(3) 0.50977(15) 0.0415(7) Uani 1 1 d . . .
C22 C 0.0907(2) -0.2367(3) 0.47873(19) 0.0418(8) Uani 1 1 d . . .
H22A H 0.0999 -0.3041 0.5066 0.050 Uiso 1 1 calc R . .
C23 C 0.05287(19) -0.2436(3) 0.40598(18) 0.0355(7) Uani 1 1 d . . .
H23A H 0.0369 -0.3151 0.3866 0.043 Uiso 1 1 calc R . .
N24 N 0.03897(15) -0.1549(2) 0.36415(13) 0.0281(5) Uani 1 1 d . . .
N25 N 0.04660(15) 0.0368(2) 0.35325(13) 0.0249(5) Uani 1 1 d . . .
C26 C 0.06671(18) 0.1364(3) 0.38062(17) 0.0308(7) Uani 1 1 d . . .
H26A H 0.0552 0.2009 0.3504 0.037 Uiso 1 1 calc R . .
C27 C 0.1042(2) 0.1499(3) 0.45229(18) 0.0368(8) Uani 1 1 d . . .
H27A H 0.1182 0.2225 0.4708 0.044 Uiso 1 1 calc R . .
C28 C 0.1204(2) 0.0580(3) 0.49523(17) 0.0390(8) Uani 1 1 d . . .
H28A H 0.1465 0.0658 0.5442 0.047 Uiso 1 1 calc R . .
C29 C 0.09916(19) -0.0481(3) 0.46794(16) 0.0321(7) Uani 1 1 d . . .
C210 C 0.06200(17) -0.0559(3) 0.39602(15) 0.0254(6) Uani 1 1 d . . .
Cl1 Cl 0.1629(3) 0.4310(5) 0.6086(3) 0.0479(14) Uani 0.50 1 d PG A 1
O11 O 0.2358(4) 0.4419(12) 0.6568(6) 0.064(3) Uani 0.50 1 d PG A 1
O12 O 0.1675(5) 0.5094(6) 0.5470(4) 0.097(3) Uani 0.50 1 d PGU A 1
O13 O 0.1585(8) 0.3196(5) 0.5787(6) 0.076(4) Uani 0.50 1 d PGU A 1
O14 O 0.0898(4) 0.4535(6) 0.6519(4) 0.111(3) Uani 0.50 1 d PGU A 1
Cl2 Cl 0.1638(3) 0.4250(4) 0.6221(3) 0.0437(12) Uani 0.50 1 d PG B 2
O21 O 0.2426(3) 0.4665(10) 0.6504(6) 0.050(3) Uani 0.50 1 d PG B 2
O22 O 0.1207(4) 0.5122(4) 0.5814(3) 0.0640(19) Uani 0.50 1 d PG B 2
O23 O 0.1777(9) 0.3325(6) 0.5720(5) 0.089(4) Uani 0.50 1 d PG B 2
O24 O 0.1144(4) 0.3890(5) 0.6848(3) 0.075(2) Uani 0.50 1 d PG B 2
O1 O -0.0433(4) 0.5835(6) 0.5652(4) 0.171(3) Uani 1 1 d . . .
O2 O -0.0247(6) 0.5639(9) 0.7089(7) 0.136(4) Uani 0.50 1 d P . .

loop_
_atom_site_aniso_label
_atom_site_aniso_U_11
_atom_site_aniso_U_22
_atom_site_aniso_U_33
_atom_site_aniso_U_23
_atom_site_aniso_U_13
_atom_site_aniso_U_12
Cu1 0.0217(3) 0.0262(3) 0.0155(2) 0.000 -0.00403(17) 0.000
N11 0.0321(15) 0.0460(17) 0.0366(15) 0.0024(12) -0.0017(12) -0.0105(13)
C12 0.0413(19) 0.0390(19) 0.0396(18) 0.0027(14) -0.0043(15) -0.0158(15)
C13 0.0391(18) 0.0332(17) 0.0308(16) -0.0023(13) -0.0067(13) -0.0036(14)
N14 0.0311(13) 0.0289(13) 0.0219(12) -0.0014(10) -0.0049(10) -0.0027(11)
N15 0.0237(12) 0.0296(13) 0.0164(11) 0.0003(9) -0.0043(9) -0.0013(10)
C16 0.0324(16) 0.0329(16) 0.0198(14) 0.0015(11) -0.0061(12) 0.0004(13)
C17 0.0328(17) 0.0412(18) 0.0279(16) -0.0012(13) -0.0043(13) 0.0110(14)
C18 0.0254(15) 0.051(2) 0.0300(16) -0.0022(14) -0.0018(12) 0.0037(14)
C19 0.0272(16) 0.0400(18) 0.0251(15) -0.0008(12) -0.0053(12) -0.0048(13)
C110 0.0259(15) 0.0312(15) 0.0170(13) -0.0009(11) -0.0064(11) -0.0026(12)
N21 0.0374(16) 0.064(2) 0.0230(14) 0.0097(13) -0.0013(11) 0.0116(14)
C22 0.0376(18) 0.054(2) 0.0340(18) 0.0182(16) 0.0034(14) 0.0135(16)
C23 0.0298(16) 0.0399(18) 0.0371(18) 0.0061(14) 0.0048(13) 0.0062(14)
N24 0.0251(13) 0.0339(14) 0.0252(13) -0.0004(10) -0.0026(10) 0.0047(10)
N25 0.0231(12) 0.0328(13) 0.0185(11) -0.0040(9) -0.0039(9) 0.0008(10)
C26 0.0269(15) 0.0383(18) 0.0272(15) -0.0068(12) -0.0018(12) 0.0009(13)
C27 0.0310(17) 0.047(2) 0.0321(17) -0.0189(14) -0.0036(13) -0.0030(14)
C28 0.0327(18) 0.064(2) 0.0205(15) -0.0118(15) -0.0056(13) 0.0022(16)
C29 0.0235(15) 0.055(2) 0.0183(14) 0.0009(13) -0.0012(12) 0.0066(14)
C210 0.0185(14) 0.0387(17) 0.0191(13) -0.0003(12) -0.0006(11) 0.0047(12)
Cl1 0.047(2) 0.038(2) 0.057(2) -0.0105(14) -0.0141(15) -0.0049(16)
O11 0.062(6) 0.080(8) 0.048(6) -0.015(4) -0.029(4) -0.006(4)
O12 0.132(8) 0.070(5) 0.087(6) 0.029(4) -0.032(5) 0.007(5)
O13 0.121(8) 0.045(5) 0.062(6) -0.013(4) -0.031(5) 0.015(5)
O14 0.064(5) 0.112(7) 0.156(9) -0.053(6) 0.018(5) -0.018(5)
Cl2 0.054(2) 0.0281(18) 0.0485(18) -0.0072(12) -0.0170(14) 0.0066(14)
O21 0.046(5) 0.053(5) 0.051(5) -0.007(3) -0.001(4) -0.006(3)
O22 0.094(5) 0.042(3) 0.055(4) 0.002(3) -0.032(4) 0.023(4)
O23 0.116(8) 0.039(5) 0.110(10) -0.038(5) -0.059(6) 0.005(5)
O24 0.071(5) 0.067(5) 0.088(5) 0.021(4) 0.014(4) -0.010(4)
O1 0.133(5) 0.209(7) 0.172(6) 0.032(5) 0.002(4) 0.006(4)
O2 0.085(7) 0.150(9) 0.173(10) -0.030(7) 0.014(6) -0.002(6)

loop_
_atom_type_symbol
_atom_type_description
_atom_type_scat_dispersion_real
_atom_type_scat_dispersion_imag
_atom_type_scat_source
C C 0.0033 0.0016 'International Tables Vol C Tables 4.2.6.8 and 6.1.1.4'
H H 0.0000 0.0000 'International Tables Vol C Tables 4.2.6.8 and 6.1.1.4'
N N 0.0061 0.0033 'International Tables Vol C Tables 4.2.6.8 and 6.1.1.4'
O O 0.0106 0.0060 'International Tables Vol C Tables 4.2.6.8 and 6.1.1.4'
Cl Cl 0.1484 0.1585 'International Tables Vol C Tables 4.2.6.8 and 6.1.1.4'
Cu Cu 0.3201 1.2651 'International Tables Vol C Tables 4.2.6.8 and 6.1.1.4'

loop_
_geom_angle_atom_site_label_1
_geom_angle_atom_site_label_2
_geom_angle_atom_site_label_3
_geom_angle
_geom_angle_site_symmetry_1
_geom_angle_site_symmetry_3
N25 Cu1 N25 159.37(14) . 2
N25 Cu1 N15 93.29(9) . 2
N25 Cu1 N15 90.00(9) 2 2
N25 Cu1 N15 90.00(9) . .
N25 Cu1 N15 93.29(9) 2 .
N15 Cu1 N15 161.58(13) 2 .
C12 N11 C19 114.9(3) . .
N11 C12 C13 123.6(3) . .
N11 C12 H12A 118.2 . .
C13 C12 H12A 118.2 . .
N14 C13 C12 122.9(3) . .
N14 C13 H13A 118.5 . .
C12 C13 H13A 118.5 . .
C13 N14 C110 114.0(3) . .
C16 N15 C110 117.9(3) . .
C16 N15 Cu1 127.9(2) . .
C110 N15 Cu1 114.20(19) . .
N15 C16 C17 122.9(3) . .
N15 C16 H16A 118.6 . .
C17 C16 H16A 118.6 . .
C18 C17 C16 120.0(3) . .
C18 C17 H17A 120.0 . .
C16 C17 H17A 120.0 . .
C17 C18 C19 118.0(3) . .
C17 C18 H18A 121.0 . .
C19 C18 H18A 121.0 . .
N11 C19 C110 121.0(3) . .
N11 C19 C18 120.2(3) . .
C110 C19 C18 118.8(3) . .
N14 C110 N15 114.1(3) . .
N14 C110 C19 123.4(3) . .
N15 C110 C19 122.5(3) . .
C22 N21 C29 116.6(3) . .
N21 C22 C23 123.1(3) . .
N21 C22 H22A 118.5 . .
C23 C22 H22A 118.5 . .
N24 C23 C22 121.9(3) . .
N24 C23 H23A 119.1 . .
C22 C23 H23A 119.1 . .
C23 N24 C210 115.8(3) . .
C26 N25 C210 119.6(2) . .
C26 N25 Cu1 125.4(2) . .
C210 N25 Cu1 114.90(19) . .
N25 C26 C27 122.1(3) . .
N25 C26 H26A 119.0 . .
C27 C26 H26A 119.0 . .
C28 C27 C26 118.9(3) . .
C28 C27 H27A 120.6 . .
C26 C27 H27A 120.6 . .
C27 C28 C29 120.2(3) . .
C27 C28 H28A 119.9 . .
C29 C28 H28A 119.9 . .
N21 C29 C210 119.9(3) . .
N21 C29 C28 122.1(3) . .
C210 C29 C28 118.1(3) . .
N24 C210 N25 116.1(2) . .
N24 C210 C29 122.8(3) . .
N25 C210 C29 121.2(3) . .
O13 Cl1 O12 109.5 . .
O13 Cl1 O11 109.5 . .
O12 Cl1 O11 109.4 . .
O13 Cl1 O14 109.5 . .
O12 Cl1 O14 109.4 . .
O11 Cl1 O14 109.5 . .
O23 Cl2 O22 109.5 . .
O23 Cl2 O24 109.5 . .
O22 Cl2 O24 109.5 . .
O23 Cl2 O21 109.5 . .
O22 Cl2 O21 109.4 . .
O24 Cl2 O21 109.5 . .

loop_
_geom_bond_atom_site_label_1
_geom_bond_atom_site_label_2
_geom_bond_distance
_geom_bond_site_symmetry_2
Cu1 N25 1.972(2) .
Cu1 N25 1.972(2) 2
Cu1 N15 2.022(2) 2
Cu1 N15 2.023(2) .
N11 C12 1.305(5) .
N11 C19 1.370(4) .
C12 C13 1.424(5) .
C12 H12A 0.9500 .
C13 N14 1.315(4) .
C13 H13A 0.9500 .
N14 C110 1.361(4) .
N15 C16 1.321(4) .
N15 C110 1.365(4) .
C16 C17 1.416(4) .
C16 H16A 0.9500 .
C17 C18 1.367(5) .
C17 H17A 0.9500 .
C18 C19 1.410(5) .
C18 H18A 0.9500 .
C19 C110 1.406(4) .
N21 C22 1.294(5) .
N21 C29 1.362(4) .
C22 C23 1.400(5) .
C22 H22A 0.9500 .
C23 N24 1.303(4) .
C23 H23A 0.9500 .
N24 C210 1.354(4) .
N25 C26 1.317(4) .
N25 C210 1.355(4) .
C26 C27 1.388(4) .
C26 H26A 0.9500 .
C27 C28 1.351(5) .
C27 H27A 0.9500 .
C28 C29 1.392(5) .
C28 H28A 0.9500 .
C29 C210 1.384(4) .
Cl1 O13 1.4291 .
Cl1 O12 1.4299 .
Cl1 O11 1.4300 .
Cl1 O14 1.4300 .
Cl2 O23 1.4291 .
Cl2 O22 1.4299 .
Cl2 O24 1.4301 .
Cl2 O21 1.4303 .
O2 O2 1.63(2) 2_556
